data_4333679
loop_
_publ_author_name
'Fabrice Pointillart'
'Boris Le Guennic'
'Olivier Maury'
'St\'ephane Golhen'
'Olivier Cador'
'Lahc\`ene Ouahab'

_publ_section_title
;
 Lanthanide Dinuclear Complexes Involving
 Tetrathiafulvalene-3-pyridine-N-oxide Ligand: Semiconductor Radical Salt,
 Magnetic, and Photophysical Studies
;
_journal_name_full 'Inorganic Chemistry'
_journal_page_first 1398
_journal_page_last 1408
_journal_paper_doi 10.1021/ic302095h
_journal_volume 52
_journal_year 2013
_chemical_formula_sum 'C70.5 H39 Cl F18 N2 O14 S14 Tb2'
_chemical_formula_weight 2280.3
_chemical_name_systematic
;
 ?
;
_space_group_IT_number 14
_symmetry_cell_setting monoclinic
_symmetry_space_group_name_Hall '-P 2yn'
_symmetry_space_group_name_H-M 'P 1 21/n 1'
_atom_sites_solution_hydrogens geom
_atom_sites_solution_primary direct
_atom_sites_solution_secondary difmap
_audit_creation_method SHELXL-97
_cell_angle_alpha 90.00
_cell_angle_beta 103.0129(15)
_cell_angle_gamma 90.00
_cell_formula_units_Z 2
_cell_length_a 14.0934(6)
_cell_length_b 18.0179(8)
_cell_length_c 18.7426(8)
_cell_measurement_reflns_used 9908
_cell_measurement_temperature 150(2)
_cell_measurement_theta_max 25.81
_cell_measurement_theta_min 2.34
_cell_volume 4637.1(3)
_computing_structure_refinement 'SHELXL-97 (Sheldrick, 1997)'
_diffrn_ambient_temperature 150(2)
_diffrn_measured_fraction_theta_full 0.999
_diffrn_measured_fraction_theta_max 0.999
_diffrn_radiation_monochromator graphite
_diffrn_radiation_source 'fine-focus sealed tube'
_diffrn_radiation_type MoK\a
_diffrn_radiation_wavelength 0.71073
_diffrn_reflns_av_R_equivalents 0.0431
_diffrn_reflns_av_sigmaI/netI 0.0469
_diffrn_reflns_limit_h_max 18
_diffrn_reflns_limit_h_min -18
_diffrn_reflns_limit_k_max 23
_diffrn_reflns_limit_k_min -22
_diffrn_reflns_limit_l_max 24
_diffrn_reflns_limit_l_min -16
_diffrn_reflns_number 38325
_diffrn_reflns_theta_full 27.50
_diffrn_reflns_theta_max 27.50
_diffrn_reflns_theta_min 1.59
_exptl_absorpt_coefficient_mu 1.949
_exptl_absorpt_correction_T_max 0.8528
_exptl_absorpt_correction_T_min 0.8528
_exptl_absorpt_correction_type multi-scan
_exptl_crystal_colour red
_exptl_crystal_density_diffrn 1.635
_exptl_crystal_description prism
_exptl_crystal_F_000 2244
_exptl_crystal_size_max 0.20
_exptl_crystal_size_mid 0.16
_exptl_crystal_size_min 0.15
_refine_diff_density_max 1.808
_refine_diff_density_min -1.178
_refine_diff_density_rms 0.335
_refine_ls_extinction_method none
_refine_ls_goodness_of_fit_ref 1.111
_refine_ls_hydrogen_treatment constr
_refine_ls_matrix_type full
_refine_ls_number_parameters 617
_refine_ls_number_reflns 10653
_refine_ls_number_restraints 0
_refine_ls_restrained_S_all 1.111
_refine_ls_R_factor_all 0.0856
_refine_ls_R_factor_gt 0.0540
_refine_ls_shift/su_max 0.001
_refine_ls_shift/su_mean 0.000
_refine_ls_structure_factor_coef Fsqd
_refine_ls_weighting_details 'calc w=1/[\s^2^(Fo^2^)+(0.1197P)^2^+7.4698P] where P=(Fo^2^+2Fc^2^)/3'
_refine_ls_weighting_scheme calc
_refine_ls_wR_factor_gt 0.1712
_refine_ls_wR_factor_ref 0.2060
_reflns_number_gt 7667
_reflns_number_total 10653
_reflns_threshold_expression >2sigma(I)
_cod_data_source_file ic302095h_si_002_5.cif
_cod_data_source_block import-fpr372
_cod_original_cell_volume 4637.1(5)
_cod_original_formula_sum 'C70.5 H39 Cl1 F18 N2 O14 S14 Tb2'
_cod_database_code 4333679

loop_
_symmetry_equiv_pos_as_xyz
'x, y, z'
'-x+1/2, y+1/2, -z+1/2'
'-x, -y, -z'
'x-1/2, -y-1/2, z-1/2'

loop_
_atom_site_label
_atom_site_type_symbol
_atom_site_fract_x
_atom_site_fract_y
_atom_site_fract_z
_atom_site_U_iso_or_equiv
_atom_site_adp_type
_atom_site_occupancy
_atom_site_symmetry_multiplicity
_atom_site_calc_flag
_atom_site_refinement_flags
_atom_site_disorder_assembly
_atom_site_disorder_group
Tb1 Tb 0.97293(2) 0.466915(16) 0.098923(16) 0.03430(13) Uani 1 1 d . . .
S1 S 0.29466(19) 0.38494(16) -0.31279(16) 0.0839(8) Uani 1 1 d . . .
S3 S 0.51491(17) 0.39674(16) -0.21414(15) 0.0790(8) Uani 1 1 d . . .
S2 S 0.23139(17) 0.50257(15) -0.22488(14) 0.0693(6) Uani 1 1 d . . .
S4 S 0.45139(18) 0.51417(16) -0.12426(16) 0.0753(7) Uani 1 1 d . . .
S6 S 1.1048(2) 0.6426(2) 0.30475(17) 0.0955(9) Uani 1 1 d . . .
S5 S 1.0600(2) 0.38316(18) 0.35864(14) 0.0826(8) Uani 1 1 d . . .
O1 O 0.9393(3) 0.4521(2) -0.0326(2) 0.0367(10) Uani 1 1 d . . .
O4 O 0.9974(3) 0.5705(3) 0.1760(2) 0.0410(10) Uani 1 1 d . . .
O5 O 0.8452(3) 0.5522(3) 0.0546(3) 0.0413(10) Uani 1 1 d . . .
O3 O 0.8305(3) 0.3960(3) 0.0792(3) 0.0434(11) Uani 1 1 d . . .
O2 O 0.9630(3) 0.4157(3) 0.2111(3) 0.0444(11) Uani 1 1 d . . .
N1 N 0.8640(4) 0.4086(3) -0.0673(3) 0.0391(12) Uani 1 1 d . . .
O7 O 1.0213(4) 0.3451(3) 0.0797(3) 0.0513(12) Uani 1 1 d . . .
O6 O 1.1347(4) 0.4541(3) 0.1635(3) 0.0497(12) Uani 1 1 d . . .
F1 F 0.6731(4) 0.2595(4) 0.1126(3) 0.098(2) Uani 1 1 d . . .
F6 F 0.7245(5) 0.7220(3) 0.0309(4) 0.095(2) Uani 1 1 d . . .
C16 C 0.9237(5) 0.3601(4) 0.2306(4) 0.0465(16) Uani 1 1 d . . .
F4 F 0.6540(4) 0.6192(4) 0.0398(4) 0.0910(19) Uani 1 1 d . . .
F3 F 0.6494(4) 0.3456(3) 0.0346(3) 0.0832(17) Uani 1 1 d . . .
F5 F 0.7259(4) 0.6338(3) -0.0439(3) 0.0817(16) Uani 1 1 d . . .
C15 C 0.9620(6) 0.3361(5) 0.3080(4) 0.056(2) Uani 1 1 d . . .
C2 C 0.1457(7) 0.4621(5) -0.2922(6) 0.066(2) Uani 1 1 d . . .
H2 H 0.0812 0.4777 -0.3007 0.079 Uiso 1 1 calc R . .
C17 C 0.8452(6) 0.3217(5) 0.1856(4) 0.0559(19) Uani 1 1 d . . .
H17 H 0.8205 0.2797 0.2038 0.067 Uiso 1 1 calc R . .
C22 C 0.9582(6) 0.7535(5) 0.2679(4) 0.058(2) Uani 1 1 d . . .
H22 H 0.9042 0.7811 0.2449 0.069 Uiso 1 1 calc R . .
C7 C 0.6971(5) 0.3944(4) -0.1201(4) 0.0467(16) Uani 1 1 d . . .
C6 C 0.5981(5) 0.4270(4) -0.1352(4) 0.0499(17) Uani 1 1 d . . .
C27 C 0.7332(6) 0.6490(5) 0.0255(4) 0.0538(19) Uani 1 1 d . . .
C24 C 0.9572(5) 0.6316(4) 0.1828(4) 0.0435(15) Uani 1 1 d . . .
C23 C 1.0033(6) 0.6772(5) 0.2468(4) 0.0529(19) Uani 1 1 d . . .
C25 C 0.8743(5) 0.6582(4) 0.1324(4) 0.0477(17) Uani 1 1 d . . .
H25 H 0.8516 0.7057 0.1386 0.057 Uiso 1 1 calc R . .
F2 F 0.7443(5) 0.2568(4) 0.0245(4) 0.111(2) Uani 1 1 d . . .
C19 C 0.7168(6) 0.3015(5) 0.0733(5) 0.059(2) Uani 1 1 d . . .
C35 C 1.0703(9) 0.2221(5) 0.0972(6) 0.076(3) Uani 1 1 d . . .
C18 C 0.8048(5) 0.3447(4) 0.1161(4) 0.0479(17) Uani 1 1 d . . .
C9 C 0.8090(6) 0.2953(4) -0.1213(5) 0.060(2) Uani 1 1 d . . .
H9 H 0.8211 0.2469 -0.1340 0.072 Uiso 1 1 calc R . .
C8 C 0.7155(6) 0.3228(5) -0.1400(5) 0.057(2) Uani 1 1 d . . .
H8 H 0.6650 0.2935 -0.1659 0.069 Uiso 1 1 calc R . .
C34 C 1.0856(7) 0.3027(4) 0.1196(5) 0.057(2) Uani 1 1 d . A .
C26 C 0.8265(5) 0.6162(4) 0.0746(4) 0.0426(15) Uani 1 1 d . . .
C4 C 0.4173(6) 0.4519(5) -0.1983(5) 0.061(2) Uani 1 1 d . . .
C11 C 0.7752(5) 0.4366(4) -0.0838(4) 0.0422(15) Uani 1 1 d . . .
H11 H 0.7650 0.4852 -0.0708 0.051 Uiso 1 1 calc R . .
C5 C 0.5693(7) 0.4793(6) -0.0957(5) 0.067(2) Uani 1 1 d . . .
H5 H 0.6109 0.4972 -0.0535 0.081 Uiso 1 1 calc R . .
C3 C 0.3265(6) 0.4468(5) -0.2394(5) 0.059(2) Uani 1 1 d . . .
C10 C 0.8849(6) 0.3382(4) -0.0840(4) 0.0491(17) Uani 1 1 d . . .
H10 H 0.9480 0.3197 -0.0707 0.059 Uiso 1 1 calc R . .
C20 C 1.1072(8) 0.7148(7) 0.3601(6) 0.090(4) Uani 1 1 d . . .
H20 H 1.1554 0.7200 0.4027 0.108 Uiso 1 1 calc R . .
C32 C 1.1848(6) 0.3987(5) 0.1924(4) 0.056(2) Uani 1 1 d . A .
C31 C 1.2741(7) 0.4158(6) 0.2472(6) 0.067(2) Uani 1 1 d . . .
C14 C 0.9188(8) 0.2743(6) 0.3477(4) 0.077(3) Uani 1 1 d . . .
H14 H 0.8644 0.2444 0.3314 0.092 Uiso 1 1 calc R . .
C13 C 0.9906(8) 0.2764(7) 0.4210(6) 0.089(3) Uani 1 1 d . . .
H13 H 0.9871 0.2424 0.4576 0.106 Uiso 1 1 calc R . .
C1 C 0.1709(7) 0.4086(6) -0.3323(5) 0.069(2) Uani 1 1 d . . .
H1 H 0.1256 0.3847 -0.3689 0.082 Uiso 1 1 calc R . .
C12 C 1.0581(8) 0.3282(6) 0.4310(6) 0.081(3) Uani 1 1 d . . .
H12 H 1.1023 0.3342 0.4756 0.098 Uiso 1 1 calc R . .
C33 C 1.1619(6) 0.3243(5) 0.1750(5) 0.061(2) Uani 1 1 d . . .
H33 H 1.2003 0.2877 0.2023 0.073 Uiso 1 1 calc R A .
C21 C 1.0363(9) 0.7654(7) 0.3404(6) 0.093(4) Uani 1 1 d . . .
H21 H 1.0338 0.8068 0.3694 0.112 Uiso 1 1 calc R . .
C36 C 1.792(4) 0.4232(18) 0.444(3) 0.100(18) Uani 0.25 1 d P . .
H36B H 1.8321 0.3791 0.4558 0.121 Uiso 0.50 1 calc PR . .
H36A H 1.8198 0.4499 0.4091 0.121 Uiso 0.50 1 calc PR . .
Cl1 Cl 1.6876(11) 0.3864(9) 0.3880(15) 0.164(9) Uani 0.25 1 d P . .
Cl2 Cl 1.827(3) 0.4683(10) 0.5113(8) 0.231(18) Uani 0.25 1 d P . .
C29 C 1.4300(16) 0.4110(14) 0.3268(16) 0.154(11) Uani 0.716(9) 1 d P A 1
H29 H 1.4919 0.3919 0.3454 0.184 Uiso 0.716(9) 1 calc PR A 1
C30 C 1.3559(12) 0.3719(12) 0.2771(11) 0.094(6) Uani 0.716(9) 1 d P A 1
H30 H 1.3609 0.3220 0.2655 0.113 Uiso 0.716(9) 1 calc PR A 1
C28 C 1.4020(16) 0.4771(13) 0.3439(15) 0.130(9) Uani 0.716(9) 1 d P A 1
H28 H 1.4366 0.5060 0.3821 0.157 Uiso 0.716(9) 1 calc PR A 1
F8 F 1.0804(11) 0.2153(5) 0.0276(6) 0.133(5) Uani 0.716(9) 1 d P A 1
F7 F 0.9914(9) 0.1987(5) 0.1028(8) 0.112(4) Uani 0.716(9) 1 d P A 1
F9 F 1.1366(17) 0.1769(10) 0.1340(14) 0.158(9) Uani 0.716(9) 1 d P A 1
S7 S 1.2923(4) 0.5038(3) 0.2864(3) 0.0981(18) Uani 0.716(9) 1 d P A 1
S7A S 0.9624(10) 0.1899(6) 0.0366(8) 0.096(4) Uani 0.284(9) 1 d P A 2
C28A C 0.981(4) 0.100(3) 0.042(3) 0.115(16) Uiso 0.284(9) 1 d P A 2
H28A H 0.9425 0.0635 0.0145 0.138 Uiso 0.284(9) 1 calc PR A 2
F9A F 1.246(3) 0.462(2) 0.284(2) 0.151(16) Uani 0.284(9) 1 d P A 2
C29A C 1.075(4) 0.088(4) 0.102(3) 0.14(2) Uiso 0.284(9) 1 d P A 2
H29A H 1.0970 0.0411 0.1183 0.169 Uiso 0.284(9) 1 calc PR A 2
F8A F 1.3347(15) 0.4416(17) 0.2150(16) 0.123(12) Uani 0.284(9) 1 d P A 2
F7A F 1.302(2) 0.3582(15) 0.2874(18) 0.121(13) Uani 0.284(9) 1 d P A 2
C30A C 1.140(4) 0.168(4) 0.139(3) 0.065(13) Uiso 0.284(9) 1 d P A 2
H30A H 1.1978 0.1747 0.1734 0.078 Uiso 0.284(9) 1 calc PR A 2

loop_
_atom_site_aniso_label
_atom_site_aniso_U_11
_atom_site_aniso_U_22
_atom_site_aniso_U_33
_atom_site_aniso_U_23
_atom_site_aniso_U_13
_atom_site_aniso_U_12
Tb1 0.0392(2) 0.03330(19) 0.02957(19) 0.00106(12) 0.00605(13) 0.00049(12)
S1 0.0614(14) 0.0880(18) 0.0907(19) -0.0351(15) -0.0075(13) 0.0230(12)
S3 0.0556(12) 0.0904(17) 0.0813(17) -0.0380(14) -0.0049(11) 0.0105(12)
S2 0.0585(13) 0.0758(15) 0.0752(16) -0.0158(13) 0.0186(11) 0.0090(12)
S4 0.0579(13) 0.0782(15) 0.0922(19) -0.0341(14) 0.0221(13) -0.0045(11)
S6 0.0835(19) 0.117(2) 0.0756(18) -0.0365(17) -0.0030(15) -0.0099(17)
S5 0.0834(17) 0.100(2) 0.0575(14) 0.0184(14) 0.0017(12) 0.0063(14)
O1 0.042(2) 0.039(2) 0.029(2) -0.0047(18) 0.0086(19) -0.0094(18)
O4 0.044(2) 0.042(3) 0.036(2) -0.007(2) 0.006(2) -0.001(2)
O5 0.045(3) 0.039(2) 0.038(3) -0.003(2) 0.005(2) 0.003(2)
O3 0.044(3) 0.049(3) 0.036(2) 0.004(2) 0.008(2) -0.008(2)
O2 0.047(3) 0.050(3) 0.036(2) 0.006(2) 0.009(2) -0.001(2)
N1 0.049(3) 0.038(3) 0.030(3) -0.002(2) 0.009(2) -0.010(2)
O7 0.065(3) 0.044(3) 0.045(3) 0.003(2) 0.013(2) 0.012(2)
O6 0.045(3) 0.053(3) 0.050(3) 0.013(2) 0.008(2) 0.005(2)
F1 0.075(4) 0.122(5) 0.092(4) 0.037(4) 0.005(3) -0.049(3)
F6 0.102(4) 0.054(3) 0.108(5) 0.001(3) -0.022(4) 0.027(3)
C16 0.049(4) 0.051(4) 0.041(4) 0.007(3) 0.013(3) 0.005(3)
F4 0.055(3) 0.124(5) 0.092(4) 0.022(4) 0.014(3) 0.017(3)
F3 0.066(3) 0.086(4) 0.085(4) 0.018(3) -0.011(3) -0.025(3)
F5 0.080(4) 0.103(4) 0.055(3) 0.005(3) -0.002(3) 0.038(3)
C15 0.058(5) 0.070(5) 0.042(4) 0.015(4) 0.015(4) 0.009(4)
C2 0.046(4) 0.078(6) 0.075(6) 0.005(5) 0.019(4) 0.006(4)
C17 0.069(5) 0.051(4) 0.051(4) 0.008(4) 0.020(4) -0.008(4)
C22 0.072(5) 0.061(5) 0.045(4) -0.042(4) 0.023(4) -0.035(4)
C7 0.046(4) 0.053(4) 0.040(4) -0.003(3) 0.008(3) -0.010(3)
C6 0.047(4) 0.052(4) 0.049(4) -0.005(3) 0.006(3) -0.012(3)
C27 0.054(5) 0.055(4) 0.051(5) -0.004(4) 0.008(4) 0.013(4)
C24 0.046(4) 0.047(4) 0.038(4) -0.002(3) 0.011(3) -0.005(3)
C23 0.049(4) 0.060(5) 0.050(4) -0.017(4) 0.012(3) -0.011(3)
C25 0.054(4) 0.043(4) 0.044(4) -0.009(3) 0.006(3) 0.007(3)
F2 0.090(4) 0.110(5) 0.138(6) -0.068(5) 0.032(4) -0.045(4)
C19 0.062(5) 0.059(5) 0.059(5) 0.002(4) 0.016(4) -0.021(4)
C35 0.096(8) 0.054(5) 0.083(7) 0.023(5) 0.033(6) 0.025(5)
C18 0.050(4) 0.052(4) 0.043(4) -0.001(3) 0.013(3) -0.003(3)
C9 0.071(5) 0.042(4) 0.066(5) -0.016(4) 0.015(4) -0.008(4)
C8 0.056(5) 0.053(5) 0.058(5) -0.011(4) 0.001(4) -0.011(4)
C34 0.073(5) 0.044(4) 0.062(5) 0.013(4) 0.032(4) 0.018(4)
C26 0.043(4) 0.047(4) 0.038(4) 0.002(3) 0.008(3) 0.002(3)
C4 0.053(5) 0.056(5) 0.073(6) -0.012(4) 0.013(4) -0.002(4)
C11 0.044(4) 0.045(4) 0.036(4) 0.003(3) 0.007(3) -0.008(3)
C5 0.054(5) 0.087(7) 0.062(6) -0.024(5) 0.014(4) -0.012(4)
C3 0.052(5) 0.053(4) 0.071(6) 0.001(4) 0.014(4) 0.006(4)
C10 0.055(4) 0.044(4) 0.050(4) -0.004(3) 0.015(3) -0.004(3)
C20 0.077(7) 0.105(9) 0.083(7) -0.046(7) 0.006(6) -0.027(6)
C32 0.053(4) 0.069(5) 0.048(4) 0.025(4) 0.018(4) 0.011(4)
C31 0.064(6) 0.079(6) 0.056(5) 0.017(5) 0.012(4) 0.011(5)
C14 0.119(8) 0.080(6) 0.029(4) 0.030(4) 0.011(4) 0.026(6)
C13 0.083(7) 0.110(9) 0.071(7) 0.042(6) 0.015(6) 0.006(7)
C1 0.063(5) 0.085(6) 0.053(5) -0.007(5) 0.001(4) 0.018(5)
C12 0.077(7) 0.100(8) 0.060(6) 0.033(6) -0.001(5) 0.008(6)
C33 0.060(5) 0.061(5) 0.062(5) 0.024(4) 0.016(4) 0.020(4)
C21 0.091(8) 0.099(8) 0.086(8) -0.053(7) 0.011(6) -0.009(7)
C36 0.17(5) 0.030(16) 0.13(4) 0.03(2) 0.10(4) 0.02(2)
Cl1 0.088(9) 0.092(10) 0.31(3) 0.005(13) 0.038(13) -0.018(8)
Cl2 0.51(5) 0.116(13) 0.038(6) -0.005(7) -0.001(14) -0.060(18)
C29 0.100(15) 0.113(17) 0.20(3) 0.038(17) -0.058(16) 0.007(13)
C30 0.050(8) 0.104(14) 0.114(14) 0.041(11) -0.012(10) 0.015(9)
C28 0.090(14) 0.127(18) 0.15(2) 0.012(15) -0.034(13) -0.014(12)
F8 0.248(15) 0.060(5) 0.117(8) -0.009(5) 0.095(9) 0.015(7)
F7 0.119(8) 0.058(5) 0.169(13) 0.002(6) 0.055(9) -0.003(5)
F9 0.156(13) 0.069(8) 0.227(18) 0.022(8) 0.000(10) 0.057(7)
S7 0.077(3) 0.099(3) 0.094(3) 0.014(3) -0.032(2) -0.011(2)
S7A 0.126(10) 0.051(5) 0.096(9) -0.001(5) -0.007(7) 0.006(5)
F9A 0.11(2) 0.17(4) 0.13(3) -0.06(2) -0.06(2) -0.02(2)
F8A 0.047(11) 0.16(2) 0.14(2) 0.09(2) -0.029(12) -0.042(13)
F7A 0.086(18) 0.101(17) 0.14(2) 0.085(17) -0.047(18) -0.036(16)

loop_
_atom_type_symbol
_atom_type_description
_atom_type_scat_dispersion_real
_atom_type_scat_dispersion_imag
_atom_type_scat_source
C C 0.0033 0.0016 'International Tables Vol C Tables 4.2.6.8 and 6.1.1.4'
H H 0.0000 0.0000 'International Tables Vol C Tables 4.2.6.8 and 6.1.1.4'
N N 0.0061 0.0033 'International Tables Vol C Tables 4.2.6.8 and 6.1.1.4'
O O 0.0106 0.0060 'International Tables Vol C Tables 4.2.6.8 and 6.1.1.4'
F F 0.0171 0.0103 'International Tables Vol C Tables 4.2.6.8 and 6.1.1.4'
S S 0.1246 0.1234 'International Tables Vol C Tables 4.2.6.8 and 6.1.1.4'
Gd Gd -0.1653 3.9035 'International Tables Vol C Tables 4.2.6.8 and 6.1.1.4'
Tb Tb -0.1723 4.1537 'International Tables Vol C Tables 4.2.6.8 and 6.1.1.4'
Cl Cl 0.1484 0.1585 'International Tables Vol C Tables 4.2.6.8 and 6.1.1.4'

loop_
_geom_angle_atom_site_label_1
_geom_angle_atom_site_label_2
_geom_angle_atom_site_label_3
_geom_angle
_geom_angle_site_symmetry_3
O2 Tb1 O4 77.83(17) .
O2 Tb1 O3 72.68(16) .
O4 Tb1 O3 122.43(17) .
O2 Tb1 O6 75.13(17) .
O4 Tb1 O6 76.62(18) .
O3 Tb1 O6 136.86(17) .
O2 Tb1 O7 81.21(18) .
O4 Tb1 O7 146.42(17) .
O3 Tb1 O7 74.55(18) .
O6 Tb1 O7 72.80(19) .
O2 Tb1 O5 112.20(17) .
O4 Tb1 O5 72.13(16) .
O3 Tb1 O5 75.04(17) .
O6 Tb1 O5 145.09(17) .
O7 Tb1 O5 140.85(17) .
O2 Tb1 O1 147.03(16) .
O4 Tb1 O1 133.28(15) .
O3 Tb1 O1 79.31(15) .
O6 Tb1 O1 117.43(17) .
O7 Tb1 O1 74.78(16) .
O5 Tb1 O1 75.85(16) .
O2 Tb1 O1 147.27(15) 3_765
O4 Tb1 O1 79.35(15) 3_765
O3 Tb1 O1 139.97(15) 3_765
O6 Tb1 O1 76.99(17) 3_765
O7 Tb1 O1 106.49(17) 3_765
O5 Tb1 O1 82.25(17) 3_765
O1 Tb1 O1 63.24(17) 3_765
C3 S1 C1 94.4(4) .
C6 S3 C4 94.7(4) .
C2 S2 C3 94.6(4) .
C5 S4 C4 94.8(4) .
C20 S6 C23 90.4(5) .
C12 S5 C15 89.9(5) .
N1 O1 Tb1 120.2(3) .
N1 O1 Tb1 122.3(3) 3_765
Tb1 O1 Tb1 116.76(17) 3_765
C24 O4 Tb1 139.0(4) .
C26 O5 Tb1 133.1(4) .
C18 O3 Tb1 131.3(5) .
C16 O2 Tb1 135.1(5) .
C11 N1 C10 123.3(6) .
C11 N1 O1 119.2(6) .
C10 N1 O1 117.5(6) .
C34 O7 Tb1 130.9(5) .
C32 O6 Tb1 132.9(5) .
O2 C16 C17 124.1(7) .
O2 C16 C15 115.7(7) .
C17 C16 C15 120.1(7) .
C16 C15 C14 125.7(8) .
C16 C15 S5 117.7(6) .
C14 C15 S5 116.6(6) .
C1 C2 S2 119.9(7) .
C18 C17 C16 121.6(7) .
C21 C22 C23 95.2(8) .
C8 C7 C11 117.9(7) .
C8 C7 C6 122.9(7) .
C11 C7 C6 119.2(7) .
C5 C6 C7 124.9(7) .
C5 C6 S3 117.6(7) .
C7 C6 S3 117.4(6) .
F5 C27 F4 103.6(7) .
F5 C27 F6 107.1(7) .
F4 C27 F6 106.9(7) .
F5 C27 C26 112.2(6) .
F4 C27 C26 111.7(7) .
F6 C27 C26 114.5(7) .
O4 C24 C25 123.6(6) .
O4 C24 C23 116.3(6) .
C25 C24 C23 120.0(7) .
C24 C23 C22 123.4(7) .
C24 C23 S6 117.7(6) .
C22 C23 S6 118.6(5) .
C26 C25 C24 121.8(7) .
F1 C19 F3 106.6(7) .
F1 C19 F2 106.4(8) .
F3 C19 F2 105.6(8) .
F1 C19 C18 115.5(7) .
F3 C19 C18 112.2(7) .
F2 C19 C18 109.9(7) .
F7 C35 F9 107.2(14) .
F7 C35 F8 110.5(13) .
F9 C35 F8 103.5(14) .
F7 C35 C30A 104(2) .
F9 C35 C30A 4(3) .
F8 C35 C30A 105(2) .
F7 C35 C34 112.6(9) .
F9 C35 C34 114.2(14) .
F8 C35 C34 108.5(8) .
C30A C35 C34 117(3) .
F7 C35 S7A 43.5(8) .
F9 C35 S7A 122.6(13) .
F8 C35 S7A 67.3(9) .
C30A C35 S7A 120(3) .
C34 C35 S7A 122.6(8) .
O3 C18 C17 129.8(7) .
O3 C18 C19 112.7(6) .
C17 C18 C19 117.4(7) .
C10 C9 C8 121.1(7) .
C9 C8 C7 119.6(7) .
O7 C34 C33 126.9(8) .
O7 C34 C35 111.7(8) .
C33 C34 C35 121.3(8) .
O5 C26 C25 130.1(7) .
O5 C26 C27 112.4(6) .
C25 C26 C27 117.5(6) .
C3 C4 S4 123.4(7) .
C3 C4 S3 122.8(7) .
S4 C4 S3 113.8(5) .
N1 C11 C7 120.8(7) .
C6 C5 S4 118.5(7) .
C4 C3 S2 122.6(7) .
C4 C3 S1 122.5(7) .
S2 C3 S1 114.8(5) .
N1 C10 C9 117.3(7) .
C21 C20 S6 116.8(8) .
O6 C32 C33 125.1(8) .
O6 C32 C31 116.1(8) .
C33 C32 C31 118.7(8) .
F9A C31 F8A 112(3) .
F9A C31 F7A 108(3) .
F8A C31 F7A 116(2) .
F9A C31 C30 120.5(19) .
F8A C31 C30 79.2(15) .
F7A C31 C30 37.1(13) .
F9A C31 C32 101.7(16) .
F8A C31 C32 108.3(13) .
F7A C31 C32 109.7(14) .
C30 C31 C32 131.1(13) .
F9A C31 S7 34(2) .
F8A C31 S7 79.2(18) .
F7A C31 S7 119.3(17) .
C30 C31 S7 108.3(12) .
C32 C31 S7 120.5(7) .
C13 C14 C15 99.5(9) .
C12 C13 C14 117.5(9) .
C2 C1 S1 116.2(8) .
C13 C12 S5 116.4(8) .
C34 C33 C32 123.2(7) .
C20 C21 C22 118.9(9) .
Cl2 C36 Cl1 143(3) .
C28 C29 C30 113.1(19) .
C31 C30 C29 113.4(19) .
C29 C28 S7 111.9(18) .
C31 S7 C28 92.0(9) .
C28A S7A C35 101(2) .
C29A C28A S7A 106(4) .
C28A C29A C30A 117(5) .
C35 C30A C29A 96(4) .

loop_
_geom_bond_atom_site_label_1
_geom_bond_atom_site_label_2
_geom_bond_distance
_geom_bond_site_symmetry_2
Tb1 O2 2.329(5) .
Tb1 O4 2.337(4) .
Tb1 O3 2.337(5) .
Tb1 O6 2.340(5) .
Tb1 O7 2.350(5) .
Tb1 O5 2.370(5) .
Tb1 O1 2.419(4) .
Tb1 O1 2.427(4) 3_765
S1 C3 1.749(10) .
S1 C1 1.752(9) .
S3 C6 1.755(8) .
S3 C4 1.775(9) .
S2 C2 1.702(10) .
S2 C3 1.744(9) .
S4 C5 1.744(10) .
S4 C4 1.766(9) .
S6 C20 1.659(11) .
S6 C23 1.706(9) .
S5 C12 1.684(10) .
S5 C15 1.715(9) .
O1 N1 1.362(7) .
O1 Tb1 2.427(4) 3_765
O4 C24 1.257(9) .
O5 C26 1.259(8) .
O3 C18 1.256(9) .
O2 C16 1.239(9) .
N1 C11 1.319(9) .
N1 C10 1.354(9) .
O7 C34 1.288(9) .
O6 C32 1.271(9) .
F1 C19 1.304(9) .
F6 C27 1.326(9) .
C16 C17 1.412(11) .
C16 C15 1.492(10) .
F4 C27 1.320(10) .
F3 C19 1.322(10) .
F5 C27 1.312(10) .
C15 C14 1.539(13) .
C2 C1 1.320(13) .
C17 C18 1.364(11) .
C22 C21 1.558(13) .
C22 C23 1.602(12) .
C7 C8 1.383(11) .
C7 C11 1.384(10) .
C7 C6 1.481(11) .
C6 C5 1.319(12) .
C27 C26 1.543(10) .
C24 C25 1.411(10) .
C24 C23 1.479(10) .
C25 C26 1.367(10) .
F2 C19 1.339(11) .
C19 C18 1.530(11) .
C35 F7 1.216(14) .
C35 F9 1.312(19) .
C35 F8 1.349(14) .
C35 C30A 1.47(7) .
C35 C34 1.513(13) .
C35 S7A 1.777(18) .
C9 C10 1.376(11) .
C9 C8 1.378(12) .
C34 C33 1.372(13) .
C4 C3 1.339(12) .
C20 C21 1.341(16) .
C32 C33 1.400(13) .
C32 C31 1.467(13) .
C31 F9A 1.20(4) .
C31 F8A 1.24(2) .
C31 F7A 1.29(2) .
C31 C30 1.406(17) .
C31 S7 1.742(13) .
C14 C13 1.512(14) .
C13 C12 1.316(15) .
C36 Cl2 1.48(5) .
C36 Cl1 1.74(6) .
C29 C28 1.32(3) .
C29 C30 1.42(3) .
C28 S7 1.74(2) .
S7A C28A 1.64(6) .
C28A C29A 1.56(8) .
C29A C30A 1.76(9) .
